data_4103327
loop_
_publ_author_name
'Lindsay M. Repka'
'Jane Ni'
'Sarah E. Reisman'

_publ_section_title
;
 Enantioselective Synthesis of Pyrroloindolines by a Formal [3 + 2]
 Cycloaddition Reaction
;
_journal_name_full 'Journal of the American Chemical Society'
_journal_page_first 14418
_journal_page_last 14420
_journal_paper_doi 10.1021/ja107328g
_journal_volume 132
_journal_year 2010
_chemical_absolute_configuration Unknown
_chemical_formula_moiety 'C25 H25 F3 N2 O3'
_chemical_formula_sum 'C25 H25 F3 N2 O3'
_chemical_formula_weight 458.47
_chemical_name_systematic
;
 ?
;
_space_group_IT_number 4
_symmetry_cell_setting monoclinic
_symmetry_space_group_name_Hall 'P 2yb'
_symmetry_space_group_name_H-M 'P 1 21 1'
_atom_sites_solution_hydrogens difmap
_atom_sites_solution_primary direct
_atom_sites_solution_secondary difmap
_audit_creation_method SHELXL-97
_cell_angle_alpha 90.00
_cell_angle_beta 108.657(3)
_cell_angle_gamma 90.00
_cell_formula_units_Z 2
_cell_length_a 9.8089(6)
_cell_length_b 8.4633(5)
_cell_length_c 13.9252(9)
_cell_measurement_reflns_used 5569
_cell_measurement_temperature 100(2)
_cell_measurement_theta_max 24.93
_cell_measurement_theta_min 2.19
_cell_volume 1095.26(12)
_computing_cell_refinement 'Bruker SAINT-Plus v7.66A'
_computing_data_collection 'Bruker APEX2 v2009.7-0'
_computing_data_reduction 'Bruker SAINT-Plus v7.66A'
_computing_molecular_graphics 'Bruker XP v5.1'
_computing_publication_material 'Bruker XCIF 2008'
_computing_structure_refinement 'SHELXL-97 (Sheldrick, 2008)'
_computing_structure_solution 'SHELXS-97 (Sheldrick, 2008)'
_diffrn_ambient_temperature 100(2)
_diffrn_measured_fraction_theta_full 0.913
_diffrn_measured_fraction_theta_max 0.913
_diffrn_measurement_device_type 'Bruker KAPPA APEX II'
_diffrn_measurement_method '\w scans; 8 settings'
_diffrn_radiation_monochromator graphite
_diffrn_radiation_source 'fine-focus sealed tube'
_diffrn_radiation_type MoK\a
_diffrn_radiation_wavelength 0.71073
_diffrn_reflns_av_R_equivalents 0.0461
_diffrn_reflns_av_sigmaI/netI 0.0651
_diffrn_reflns_limit_h_max 13
_diffrn_reflns_limit_h_min -13
_diffrn_reflns_limit_k_max 11
_diffrn_reflns_limit_k_min -11
_diffrn_reflns_limit_l_max 19
_diffrn_reflns_limit_l_min -19
_diffrn_reflns_number 20200
_diffrn_reflns_theta_full 30.52
_diffrn_reflns_theta_max 30.52
_diffrn_reflns_theta_min 2.19
_exptl_absorpt_coefficient_mu 0.109
_exptl_absorpt_correction_T_max 0.9978
_exptl_absorpt_correction_T_min 0.9755
_exptl_absorpt_correction_type none
_exptl_crystal_colour Colorless
_exptl_crystal_density_diffrn 1.390
_exptl_crystal_density_method 'not measured'
_exptl_crystal_description Plate
_exptl_crystal_F_000 480
_exptl_crystal_size_max 0.23
_exptl_crystal_size_mid 0.19
_exptl_crystal_size_min 0.02
_refine_diff_density_max 0.245
_refine_diff_density_min -0.273
_refine_diff_density_rms 0.045
_refine_ls_abs_structure_details 'Flack H D (1983), Acta Cryst. A39, 876-881'
_refine_ls_abs_structure_Flack 0.1(4)
_refine_ls_extinction_method none
_refine_ls_goodness_of_fit_ref 1.140
_refine_ls_hydrogen_treatment Unrestrained
_refine_ls_matrix_type 'Full matrix'
_refine_ls_number_parameters 398
_refine_ls_number_reflns 5883
_refine_ls_number_restraints 1
_refine_ls_restrained_S_all 1.140
_refine_ls_R_factor_all 0.0561
_refine_ls_R_factor_gt 0.0393
_refine_ls_shift/su_max 0.001
_refine_ls_shift/su_mean 0.000
_refine_ls_structure_factor_coef Fsqd
_refine_ls_weighting_details w=1/s^2^(Fo^2^)
_refine_ls_weighting_scheme sigma
_refine_ls_wR_factor_gt 0.0443
_refine_ls_wR_factor_ref 0.0463
_reflns_number_gt 4601
_reflns_number_total 5883
_reflns_threshold_expression >2sigma(I)
_cod_data_source_file ja107328g_si_001.cif
_cod_data_source_block lmr02
_cod_depositor_comments
;
The following automatic conversions were performed:

'_refine_ls_weighting_scheme' value 'Sigma' changed to 'sigma'
according to the built-in table from CIF Core dictionary named
'cif_core.dic' version 2.4.1 from 2010-06-29.

Automatic conversion script
Id: cif_fix_values 1715 2011-07-08 13:25:40Z adriana 

The following automatic conversions were performed:

'_atom_sites_solution_primary' value 'Direct methods' was changed to
'direct'.

'_atom_sites_solution_secondary' value 'Difference Fourier map' was
changed to 'difmap'.

'_atom_sites_solution_hydrogens' value 'Difference Fourier map' was
changed to 'difmap'.

Automatic conversion script
Id: cif_fix_values 6452 2018-10-05 10:23:21Z andrius 
;
_cod_database_code 4103327

loop_
_symmetry_equiv_pos_as_xyz
'x, y, z'
'-x, y+1/2, -z'

loop_
_atom_site_label
_atom_site_type_symbol
_atom_site_fract_x
_atom_site_fract_y
_atom_site_fract_z
_atom_site_U_iso_or_equiv
_atom_site_adp_type
_atom_site_occupancy
_atom_site_symmetry_multiplicity
_atom_site_calc_flag
F1 F 0.39185(9) 0.46638(12) 1.01716(7) 0.0317(3) Uani 1 1 d
F2 F 0.36068(9) 0.46948(12) 0.85644(7) 0.0267(2) Uani 1 1 d
F3 F 0.39932(10) 0.25042(12) 0.93814(8) 0.0328(3) Uani 1 1 d
O1 O 0.19179(11) 0.79397(13) 0.76214(8) 0.0202(3) Uani 1 1 d
O2 O 0.18416(11) 0.71881(13) 0.91639(8) 0.0221(3) Uani 1 1 d
O3 O 0.14806(11) 0.26701(14) 0.97607(8) 0.0246(3) Uani 1 1 d
N1 N 0.06836(13) 0.42121(14) 0.83509(9) 0.0135(3) Uani 1 1 d
N2 N -0.11015(12) 0.20485(15) 0.79256(9) 0.0144(3) Uani 1 1 d
C1 C 0.44920(19) 0.9288(2) 0.72018(14) 0.0279(5) Uani 1 1 d
C2 C 0.5169(2) 0.9805(2) 0.65331(15) 0.0346(5) Uani 1 1 d
C3 C 0.4687(2) 1.1150(2) 0.59652(15) 0.0318(5) Uani 1 1 d
C4 C 0.3526(2) 1.1960(2) 0.60661(14) 0.0307(5) Uani 1 1 d
C5 C 0.28208(19) 1.1417(2) 0.67325(14) 0.0252(4) Uani 1 1 d
C6 C 0.33054(16) 1.00725(18) 0.73041(12) 0.0178(4) Uani 1 1 d
C7 C 0.25962(19) 0.9456(2) 0.80315(13) 0.0222(4) Uani 1 1 d
C8 C 0.16060(16) 0.69457(19) 0.82789(12) 0.0158(3) Uani 1 1 d
C9 C 0.08382(16) 0.55150(19) 0.76936(11) 0.0136(3) Uani 1 1 d
C10 C -0.07287(17) 0.59905(18) 0.71077(13) 0.0149(4) Uani 1 1 d
C11 C -0.15976(15) 0.45019(18) 0.70911(11) 0.0129(3) Uani 1 1 d
C12 C -0.32204(16) 0.4815(2) 0.68644(13) 0.0181(4) Uani 1 1 d
C13 C -0.36170(18) 0.5480(2) 0.77575(13) 0.0205(4) Uani 1 1 d
C14 C -0.30572(18) 0.4415(2) 0.86801(13) 0.0213(4) Uani 1 1 d
C15 C -0.14193(17) 0.4324(2) 0.89909(12) 0.0160(4) Uani 1 1 d
C16 C -0.08988(15) 0.37231(17) 0.81477(12) 0.0133(3) Uani 1 1 d
C17 C -0.13970(15) 0.32197(18) 0.63913(12) 0.0133(4) Uani 1 1 d
C18 C -0.15337(17) 0.3247(2) 0.53771(13) 0.0190(4) Uani 1 1 d
C19 C -0.14095(18) 0.1830(2) 0.48888(13) 0.0233(4) Uani 1 1 d
C20 C -0.11714(17) 0.0419(2) 0.54324(13) 0.0215(4) Uani 1 1 d
C21 C -0.10517(16) 0.0377(2) 0.64534(12) 0.0179(4) Uani 1 1 d
C22 C -0.11673(15) 0.17874(18) 0.69286(11) 0.0137(4) Uani 1 1 d
C23 C -0.10758(19) 0.0774(2) 0.86258(13) 0.0191(4) Uani 1 1 d
C24 C 0.17081(17) 0.35725(18) 0.91471(13) 0.0173(4) Uani 1 1 d
C25 C 0.33146(17) 0.3892(2) 0.93049(13) 0.0225(4) Uani 1 1 d
H1 H 0.4843(17) 0.839(2) 0.7608(13) 0.038(6) Uiso 1 1 d
H2 H 0.6021(19) 0.919(2) 0.6434(14) 0.055(7) Uiso 1 1 d
H3 H 0.5155(16) 1.1553(18) 0.5500(11) 0.026(5) Uiso 1 1 d
H4 H 0.3201(18) 1.287(2) 0.5659(13) 0.051(6) Uiso 1 1 d
H5 H 0.2013(15) 1.2023(17) 0.6791(10) 0.019(5) Uiso 1 1 d
H7A H 0.1806(16) 1.028(2) 0.8136(12) 0.037(5) Uiso 1 1 d
H7B H 0.3239(14) 0.9221(18) 0.8708(11) 0.020(5) Uiso 1 1 d
H9 H 0.1360(13) 0.5177(17) 0.7207(10) 0.010(4) Uiso 1 1 d
H10A H -0.0798(13) 0.6411(15) 0.6422(9) 0.003(4) Uiso 1 1 d
H10B H -0.1028(13) 0.6869(17) 0.7465(10) 0.013(4) Uiso 1 1 d
H12A H -0.3714(15) 0.3834(17) 0.6680(11) 0.015(4) Uiso 1 1 d
H12B H -0.3564(14) 0.5555(17) 0.6232(11) 0.021(4) Uiso 1 1 d
H13A H -0.3204(16) 0.664(2) 0.7967(11) 0.035(5) Uiso 1 1 d
H13B H -0.4632(15) 0.5603(18) 0.7581(11) 0.023(5) Uiso 1 1 d
H14A H -0.3490(14) 0.3396(17) 0.8527(10) 0.010(4) Uiso 1 1 d
H14B H -0.3337(14) 0.4805(17) 0.9231(11) 0.013(4) Uiso 1 1 d
H15A H -0.1022(14) 0.3712(18) 0.9588(11) 0.013(4) Uiso 1 1 d
H15B H -0.1040(15) 0.5431(19) 0.9167(11) 0.022(4) Uiso 1 1 d
H18 H -0.1721(14) 0.4191(18) 0.5008(11) 0.019(5) Uiso 1 1 d
H19 H -0.1521(15) 0.1876(19) 0.4172(11) 0.024(4) Uiso 1 1 d
H20 H -0.1059(14) -0.0557(18) 0.5107(11) 0.014(4) Uiso 1 1 d
H21 H -0.0902(14) -0.0646(18) 0.6824(11) 0.020(4) Uiso 1 1 d
H23A H -0.0103(16) 0.0136(19) 0.8815(12) 0.040(5) Uiso 1 1 d
H23B H -0.1203(13) 0.1175(17) 0.9259(12) 0.011(4) Uiso 1 1 d
H23C H -0.1889(14) 0.0010(18) 0.8313(11) 0.021(5) Uiso 1 1 d

loop_
_atom_site_aniso_label
_atom_site_aniso_U_11
_atom_site_aniso_U_22
_atom_site_aniso_U_33
_atom_site_aniso_U_23
_atom_site_aniso_U_13
_atom_site_aniso_U_12
F1 0.0210(5) 0.0405(7) 0.0277(6) -0.0065(5) -0.0006(4) -0.0086(5)
F2 0.0160(5) 0.0341(6) 0.0323(6) 0.0069(5) 0.0108(4) -0.0005(5)
F3 0.0213(6) 0.0254(6) 0.0502(7) 0.0052(5) 0.0091(5) 0.0083(5)
O1 0.0264(7) 0.0161(6) 0.0174(6) -0.0007(5) 0.0060(5) -0.0094(5)
O2 0.0303(7) 0.0209(7) 0.0174(6) -0.0042(5) 0.0108(5) -0.0079(5)
O3 0.0193(6) 0.0262(7) 0.0244(7) 0.0090(6) 0.0017(5) -0.0038(5)
N1 0.0107(7) 0.0148(7) 0.0153(7) 0.0023(6) 0.0045(5) -0.0012(6)
N2 0.0187(7) 0.0114(7) 0.0132(7) 0.0012(6) 0.0051(6) -0.0022(6)
C1 0.0209(10) 0.0220(10) 0.0396(12) 0.0034(10) 0.0081(9) 0.0015(9)
C2 0.0232(11) 0.0385(12) 0.0455(13) -0.0089(11) 0.0156(9) -0.0069(10)
C3 0.0311(12) 0.0403(13) 0.0251(11) -0.0071(9) 0.0108(9) -0.0241(10)
C4 0.0362(12) 0.0230(11) 0.0267(11) 0.0065(10) 0.0012(9) -0.0097(10)
C5 0.0209(10) 0.0169(9) 0.0342(11) -0.0011(8) 0.0039(9) -0.0020(8)
C6 0.0151(9) 0.0168(9) 0.0190(9) -0.0037(7) 0.0018(7) -0.0058(7)
C7 0.0257(10) 0.0155(9) 0.0236(10) -0.0040(8) 0.0053(8) -0.0094(8)
C8 0.0122(8) 0.0159(9) 0.0202(9) -0.0004(8) 0.0064(7) 0.0008(7)
C9 0.0149(9) 0.0130(8) 0.0134(8) 0.0017(7) 0.0051(7) -0.0006(7)
C10 0.0160(9) 0.0100(8) 0.0179(9) 0.0012(7) 0.0043(7) -0.0001(7)
C11 0.0125(8) 0.0108(8) 0.0149(8) 0.0004(7) 0.0037(6) -0.0011(7)
C12 0.0135(9) 0.0164(9) 0.0222(9) 0.0006(8) 0.0027(7) 0.0009(8)
C13 0.0127(9) 0.0189(9) 0.0315(10) -0.0024(9) 0.0093(8) 0.0020(8)
C14 0.0182(10) 0.0250(10) 0.0242(10) -0.0046(9) 0.0120(8) -0.0001(8)
C15 0.0164(9) 0.0166(9) 0.0162(8) -0.0008(8) 0.0068(7) -0.0012(7)
C16 0.0104(8) 0.0115(8) 0.0170(8) 0.0008(7) 0.0031(7) -0.0009(7)
C17 0.0083(8) 0.0144(8) 0.0174(8) -0.0002(7) 0.0042(7) -0.0002(6)
C18 0.0173(9) 0.0207(10) 0.0186(9) 0.0024(8) 0.0051(7) -0.0016(8)
C19 0.0249(10) 0.0297(11) 0.0173(9) -0.0038(9) 0.0093(8) -0.0011(8)
C20 0.0208(9) 0.0197(9) 0.0256(10) -0.0091(9) 0.0096(8) -0.0006(8)
C21 0.0161(9) 0.0136(8) 0.0236(10) -0.0001(8) 0.0058(7) 0.0008(7)
C22 0.0089(8) 0.0146(8) 0.0172(8) -0.0022(8) 0.0037(7) -0.0024(7)
C23 0.0235(10) 0.0170(10) 0.0177(9) 0.0034(8) 0.0081(8) -0.0014(8)
C24 0.0173(9) 0.0160(9) 0.0175(9) -0.0021(8) 0.0039(7) -0.0019(7)
C25 0.0180(10) 0.0232(10) 0.0248(10) 0.0011(8) 0.0048(8) 0.0001(8)

loop_
_atom_type_symbol
_atom_type_description
_atom_type_scat_dispersion_real
_atom_type_scat_dispersion_imag
_atom_type_scat_source
C C 0.0033 0.0016 'International Tables Vol C Tables 4.2.6.8 and 6.1.1.4'
H H 0.0000 0.0000 'International Tables Vol C Tables 4.2.6.8 and 6.1.1.4'
N N 0.0061 0.0033 'International Tables Vol C Tables 4.2.6.8 and 6.1.1.4'
O O 0.0106 0.0060 'International Tables Vol C Tables 4.2.6.8 and 6.1.1.4'
F F 0.0171 0.0103 'International Tables Vol C Tables 4.2.6.8 and 6.1.1.4'

loop_
_geom_angle_atom_site_label_1
_geom_angle_atom_site_label_2
_geom_angle_atom_site_label_3
_geom_angle
C8 O1 C7 116.90(12)
C24 N1 C9 127.88(13)
C24 N1 C16 118.98(12)
C9 N1 C16 112.63(11)
C22 N2 C23 122.70(14)
C22 N2 C16 109.17(13)
C23 N2 C16 127.76(14)
C2 C1 C6 121.29(18)
C2 C1 H1 119.9(10)
C6 C1 H1 118.8(11)
C1 C2 C3 119.92(19)
C1 C2 H2 121.2(11)
C3 C2 H2 118.8(11)
C4 C3 C2 119.75(18)
C4 C3 H3 118.6(10)
C2 C3 H3 121.6(10)
C3 C4 C5 120.33(18)
C3 C4 H4 118.3(11)
C5 C4 H4 121.3(11)
C6 C5 C4 119.98(18)
C6 C5 H5 121.8(9)
C4 C5 H5 118.2(9)
C5 C6 C1 118.71(17)
C5 C6 C7 121.90(16)
C1 C6 C7 119.38(15)
O1 C7 C6 106.95(13)
O1 C7 H7A 111.0(9)
C6 C7 H7A 111.9(9)
O1 C7 H7B 105.6(9)
C6 C7 H7B 115.4(9)
H7A C7 H7B 105.8(12)
O2 C8 O1 125.53(15)
O2 C8 C9 126.07(15)
O1 C8 C9 108.32(13)
N1 C9 C8 113.32(12)
N1 C9 C10 103.92(12)
C8 C9 C10 108.33(12)
N1 C9 H9 112.3(8)
C8 C9 H9 108.3(8)
C10 C9 H9 110.5(7)
C11 C10 C9 104.52(12)
C11 C10 H10A 114.5(7)
C9 C10 H10A 110.4(7)
C11 C10 H10B 112.1(8)
C9 C10 H10B 109.6(7)
H10A C10 H10B 105.7(10)
C17 C11 C10 114.67(13)
C17 C11 C12 109.24(12)
C10 C11 C12 113.47(13)
C17 C11 C16 101.33(12)
C10 C11 C16 105.18(12)
C12 C11 C16 112.29(13)
C13 C12 C11 114.34(13)
C13 C12 H12A 107.5(10)
C11 C12 H12A 107.9(9)
C13 C12 H12B 111.6(8)
C11 C12 H12B 108.0(8)
H12A C12 H12B 107.2(11)
C14 C13 C12 110.66(15)
C14 C13 H13A 108.2(8)
C12 C13 H13A 112.9(9)
C14 C13 H13B 110.4(9)
C12 C13 H13B 110.4(9)
H13A C13 H13B 104.1(12)
C13 C14 C15 109.41(14)
C13 C14 H14A 109.4(9)
C15 C14 H14A 111.8(8)
C13 C14 H14B 110.8(9)
C15 C14 H14B 109.7(8)
H14A C14 H14B 105.7(12)
C16 C15 C14 112.55(13)
C16 C15 H15A 110.5(9)
C14 C15 H15A 112.1(8)
C16 C15 H15B 108.1(9)
C14 C15 H15B 107.2(8)
H15A C15 H15B 106.1(11)
N2 C16 C15 115.92(14)
N2 C16 N1 111.25(12)
C15 C16 N1 109.73(12)
N2 C16 C11 102.90(12)
C15 C16 C11 115.86(13)
N1 C16 C11 99.95(11)
C18 C17 C22 120.54(15)
C18 C17 C11 131.23(15)
C22 C17 C11 107.92(14)
C17 C18 C19 119.20(16)
C17 C18 H18 121.0(10)
C19 C18 H18 119.7(9)
C20 C19 C18 119.67(16)
C20 C19 H19 122.6(10)
C18 C19 H19 117.7(10)
C21 C20 C19 121.50(17)
C21 C20 H20 118.3(9)
C19 C20 H20 120.2(9)
C22 C21 C20 118.26(16)
C22 C21 H21 121.5(9)
C20 C21 H21 120.2(9)
N2 C22 C21 129.06(15)
N2 C22 C17 110.12(14)
C21 C22 C17 120.82(14)
N2 C23 H23A 111.7(9)
N2 C23 H23B 111.3(9)
H23A C23 H23B 108.3(11)
N2 C23 H23C 110.2(8)
H23A C23 H23C 107.9(12)
H23B C23 H23C 107.3(12)
O3 C24 N1 124.92(15)
O3 C24 C25 114.67(14)
N1 C24 C25 120.33(14)
F1 C25 F3 107.01(13)
F1 C25 F2 107.80(13)
F3 C25 F2 106.44(14)
F1 C25 C24 110.64(14)
F3 C25 C24 108.48(13)
F2 C25 C24 116.05(13)

loop_
_geom_bond_atom_site_label_1
_geom_bond_atom_site_label_2
_geom_bond_distance
F1 C25 1.3329(18)
F2 C25 1.3403(19)
F3 C25 1.3374(18)
O1 C8 1.3487(18)
O1 C7 1.4743(19)
O2 C8 1.1966(17)
O3 C24 1.2187(19)
N1 C24 1.3487(18)
N1 C9 1.4715(19)
N1 C16 1.5426(18)
N2 C22 1.3868(18)
N2 C23 1.4491(19)
N2 C16 1.4507(18)
C1 C2 1.377(3)
C1 C6 1.387(2)
C1 H1 0.945(17)
C2 C3 1.380(3)
C2 H2 1.029(19)
C3 C4 1.374(3)
C3 H3 0.968(16)
C4 C5 1.401(2)
C4 H4 0.946(18)
C5 C6 1.383(2)
C5 H5 0.969(14)
C6 C7 1.494(2)
C7 H7A 1.088(16)
C7 H7B 0.972(14)
C8 C9 1.518(2)
C9 C10 1.545(2)
C9 H9 1.013(13)
C10 C11 1.517(2)
C10 H10A 1.001(13)
C10 H10B 0.990(14)
C11 C17 1.513(2)
C11 C12 1.543(2)
C11 C16 1.557(2)
C12 C13 1.525(2)
C12 H12A 0.954(15)
C12 H12B 1.045(15)
C13 C14 1.521(2)
C13 H13A 1.068(16)
C13 H13B 0.952(14)
C14 C15 1.526(2)
C14 H14A 0.955(14)
C14 H14B 0.953(14)
C15 C16 1.510(2)
C15 H15A 0.950(14)
C15 H15B 1.009(16)
C17 C18 1.375(2)
C17 C22 1.404(2)
C18 C19 1.404(2)
C18 H18 0.935(15)
C19 C20 1.393(2)
C19 H19 0.969(15)
C20 C21 1.389(2)
C20 H20 0.965(15)
C21 C22 1.387(2)
C21 H21 0.994(15)
C23 H23A 1.054(15)
C23 H23B 0.989(15)
C23 H23C 1.010(14)
C24 C25 1.544(2)
